data_7042379
loop_
_publ_author_name
'Doyle, Lauren E.'
'Piers, Warren E.'
'Bi, David W.'

_publ_section_title
;
 Cationic PCP iridaepoxide and carbene complexes for facile water
 elimination and activation processes.
;
_journal_issue 13
_journal_name_full 'Dalton transactions (Cambridge, England : 2003)'
_journal_page_first 4346
_journal_page_last 4354
_journal_paper_doi 10.1039/c7dt00563f
_journal_volume 46
_journal_year 2017
_chemical_formula_moiety 'C32H42IrOP2S2, C2F5.61NO4S2, C3H6O, 0.394(F)'
_chemical_formula_sum 'C37 H48 F6 Ir N O6 P2 S4'
_chemical_formula_weight 1099.14
_space_group_crystal_system triclinic
_space_group_IT_number 2
_space_group_name_Hall '-P 1'
_space_group_name_H-M_alt 'P -1'
_symmetry_space_group_name_Hall '-P 1'
_symmetry_space_group_name_H-M 'P -1'
_atom_sites_solution_hydrogens geom
_audit_creation_method SHELXL-2014/7
_audit_update_record
;
2017-02-02 deposited with the CCDC.
2017-03-08 downloaded from the CCDC.
;
_cell_angle_alpha 102.04(3)
_cell_angle_beta 90.11(3)
_cell_angle_gamma 92.16(3)
_cell_formula_units_Z 2
_cell_length_a 8.095(2)
_cell_length_b 15.580(3)
_cell_length_c 18.098(4)
_cell_measurement_reflns_used 11430
_cell_measurement_temperature 173(2)
_cell_measurement_theta_max 28.70
_cell_measurement_theta_min 0.998
_cell_volume 2230.6(9)
_computing_cell_refinement 'DENZO & ScalePACK (Otwinowski & Minor 1997)'
_computing_data_collection 'Collect (Bruker AXS BV, 1997-2004)'
_computing_data_reduction 'Denzo and ScalePACK'
_computing_molecular_graphics 'SHELXTL (Bruker, 2013)'
_computing_publication_material SHELXTL
_computing_structure_refinement 'SHELXL-2014/7 (Sheldrick, 2014)'
_computing_structure_solution 'SHELXS-2014/6 (Sheldrick, 2014)'
_diffrn_ambient_temperature 173(2)
_diffrn_measured_fraction_theta_full 0.998
_diffrn_measured_fraction_theta_max 0.997
_diffrn_measurement_device_type 'Nonius Kappa CCD area detector'
_diffrn_measurement_method '\w & \f scans'
_diffrn_radiation_type MoK\a
_diffrn_radiation_wavelength 0.7107
_diffrn_reflns_av_R_equivalents 0.0268
_diffrn_reflns_av_unetI/netI 0.0310
_diffrn_reflns_Laue_measured_fraction_full 0.998
_diffrn_reflns_Laue_measured_fraction_max 0.997
_diffrn_reflns_limit_h_max 10
_diffrn_reflns_limit_h_min -10
_diffrn_reflns_limit_k_max 20
_diffrn_reflns_limit_k_min -20
_diffrn_reflns_limit_l_max 24
_diffrn_reflns_limit_l_min -24
_diffrn_reflns_number 22679
_diffrn_reflns_point_group_measured_fraction_full 0.998
_diffrn_reflns_point_group_measured_fraction_max 0.997
_diffrn_reflns_theta_full 25.241
_diffrn_reflns_theta_max 28.658
_diffrn_reflns_theta_min 2.779
_diffrn_source 'Fine focused sealed X-Ray tube'
_exptl_absorpt_coefficient_mu 3.320
_exptl_absorpt_correction_T_max 0.478
_exptl_absorpt_correction_T_min 0.416
_exptl_absorpt_correction_type multi-scan
_exptl_absorpt_process_details 'ScalePACK (Otwinowski & Minor, 1997)'
_exptl_crystal_colour 'dark red'
_exptl_crystal_density_diffrn 1.636
_exptl_crystal_description block
_exptl_crystal_F_000 1100
_exptl_crystal_size_max 0.280
_exptl_crystal_size_mid 0.260
_exptl_crystal_size_min 0.220
_refine_diff_density_max 1.036
_refine_diff_density_min -0.622
_refine_diff_density_rms 0.097
_refine_ls_extinction_method none
_refine_ls_goodness_of_fit_ref 1.083
_refine_ls_hydrogen_treatment constr
_refine_ls_matrix_type full
_refine_ls_number_parameters 623
_refine_ls_number_reflns 11422
_refine_ls_number_restraints 7
_refine_ls_restrained_S_all 1.084
_refine_ls_R_factor_all 0.0385
_refine_ls_R_factor_gt 0.0322
_refine_ls_shift/su_max 0.004
_refine_ls_shift/su_mean 0.000
_refine_ls_structure_factor_coef Fsqd
_refine_ls_weighting_details 'w=1/[\s^2^(Fo^2^)+(0.0151P)^2^+5.4408P] where P=(Fo^2^+2Fc^2^)/3'
_refine_ls_weighting_scheme calc
_refine_ls_wR_factor_gt 0.0668
_refine_ls_wR_factor_ref 0.0699
_reflns_Friedel_coverage 0.000
_reflns_number_gt 10365
_reflns_number_total 11422
_reflns_threshold_expression 'I > 2\s(I)'
_cod_data_source_file c7dt00563f2.cif
_cod_data_source_block LD5_76
_cod_depositor_comments 'Adding full bibliography for 7042378--7042379.cif.'
_cod_database_code 7042379
_shelx_shelxl_version_number 2014/7
_shelx_space_group_comment
;
The symmetry employed for this shelxl refinement is uniquely defined
by the following loop, which should always be used as a source of
symmetry information in preference to the above space-group names.
They are only intended as comments.
;
_shelx_estimated_absorpt_t_min 0.457
_shelx_estimated_absorpt_t_max 0.529

loop_
_space_group_symop_operation_xyz
'x, y, z'
'-x, -y, -z'

loop_
_atom_site_label
_atom_site_type_symbol
_atom_site_fract_x
_atom_site_fract_y
_atom_site_fract_z
_atom_site_U_iso_or_equiv
_atom_site_adp_type
_atom_site_occupancy
_atom_site_site_symmetry_order
_atom_site_calc_flag
_atom_site_refinement_flags_posn
_atom_site_refinement_flags_adp
_atom_site_refinement_flags_occupancy
Ir1 Ir 0.50311(2) 0.68629(2) 0.75543(2) 0.02543(4) Uani 1 1 d . . .
S1 S 0.69846(11) 0.56536(6) 0.51803(5) 0.03166(17) Uani 1 1 d . . .
S2 S 0.82803(11) 0.46699(6) 0.63014(5) 0.03419(18) Uani 1 1 d . . .
S3A S 0.3585(2) 0.12642(12) 0.79769(10) 0.0483(5) Uani 0.606(2) 1 d . . P
S4A S 0.1313(3) 0.12798(11) 0.91146(9) 0.0467(5) Uani 0.606(2) 1 d . . P
S4B S 0.1567(4) 0.0530(2) 0.8119(2) 0.0642(9) Uani 0.394(2) 1 d . . P
S3B S 0.3683(6) 0.2027(3) 0.8765(2) 0.0773(13) Uani 0.394(2) 1 d . . P
P1 P 0.41423(10) 0.75497(5) 0.66223(5) 0.02537(16) Uani 1 1 d . . .
P2 P 0.61109(11) 0.60248(6) 0.83335(5) 0.02902(17) Uani 1 1 d . . .
F1A F 0.6524(9) 0.1946(5) 0.7913(6) 0.097(2) Uani 0.606(2) 1 d . . P
F1B F 0.6650(17) 0.2117(9) 0.8695(13) 0.145(6) Uani 0.394(2) 1 d . . P
F3A F 0.4609(10) 0.2912(4) 0.8386(4) 0.084(2) Uani 0.606(2) 1 d . . P
F2A F 0.5434(11) 0.2081(4) 0.9117(4) 0.100(2) Uani 0.606(2) 1 d . . P
F5A F 0.0663(9) -0.0282(4) 0.8315(4) 0.103(2) Uani 0.606(2) 1 d . U P
F6A F -0.0807(11) 0.0051(5) 0.9258(5) 0.101(2) Uani 0.606(2) 1 d . . P
F4A F -0.1184(15) 0.0586(8) 0.8263(8) 0.156(6) Uani 0.606(2) 1 d . . P
O1 O 0.3839(3) 0.77020(16) 0.84564(13) 0.0348(5) Uani 1 1 d . . .
O2 O -0.0766(7) 0.1320(4) 0.5058(3) 0.128(2) Uani 1 1 d . . .
O3 O 0.3511(8) 0.1395(4) 0.7227(3) 0.0644(16) Uani 0.606(2) 1 d . . P
O4 O 0.4249(9) 0.0479(4) 0.8094(4) 0.0740(19) Uani 0.606(2) 1 d . . P
O7 O 0.0171(10) 0.1913(4) 0.9491(4) 0.083(2) Uani 0.606(2) 1 d . . P
O8 O 0.2442(9) 0.0926(4) 0.9538(3) 0.078(2) Uani 0.606(2) 1 d . . P
O10 O 0.0705(17) 0.0291(8) 0.7457(7) 0.110(5) Uani 0.394(2) 1 d . . P
N1 N 0.2041(6) 0.1585(3) 0.8362(3) 0.0705(12) Uani 1 1 d . . .
C1 C 0.6070(4) 0.6265(2) 0.46032(18) 0.0291(7) Uani 1 1 d . . .
C2 C 0.6247(5) 0.6151(3) 0.3825(2) 0.0377(8) Uani 1 1 d . . .
H2 H 0.6927 0.5712 0.3553 0.045 Uiso 1 1 calc R U .
C3 C 0.5401(5) 0.6699(3) 0.3463(2) 0.0426(9) Uani 1 1 d . . .
H3 H 0.5520 0.6643 0.2933 0.051 Uiso 1 1 calc R U .
C4 C 0.4377(5) 0.7333(2) 0.3855(2) 0.0379(8) Uani 1 1 d . . .
H4 H 0.3802 0.7696 0.3588 0.045 Uiso 1 1 calc R U .
C5 C 0.4187(4) 0.7441(2) 0.4622(2) 0.0347(7) Uani 1 1 d . . .
H5 H 0.3463 0.7865 0.4883 0.042 Uiso 1 1 calc R U .
C6 C 0.5079(4) 0.6915(2) 0.50174(18) 0.0278(6) Uani 1 1 d . . .
C7 C 0.5111(4) 0.6904(2) 0.58063(18) 0.0266(6) Uani 1 1 d . . .
C8 C 0.6056(4) 0.6255(2) 0.59867(18) 0.0268(6) Uani 1 1 d . . .
C9 C 0.6151(4) 0.6115(2) 0.67646(17) 0.0240(6) Uani 1 1 d . . .
C10 C 0.7119(4) 0.5400(2) 0.69359(19) 0.0273(6) Uani 1 1 d . . .
C11 C 0.7165(4) 0.5220(2) 0.76512(19) 0.0298(7) Uani 1 1 d . . .
C12 C 0.8124(4) 0.4472(2) 0.7694(2) 0.0326(7) Uani 1 1 d . . .
C13 C 0.8417(5) 0.4059(2) 0.8305(2) 0.0409(8) Uani 1 1 d . . .
H13 H 0.7925 0.4269 0.8781 0.049 Uiso 1 1 calc R U .
C14 C 0.9412(5) 0.3357(3) 0.8205(3) 0.0458(10) Uani 1 1 d . . .
H14 H 0.9621 0.3087 0.8618 0.055 Uiso 1 1 calc R U .
C15 C 1.0127(5) 0.3031(2) 0.7509(3) 0.0463(10) Uani 1 1 d . . .
H15 H 1.0836 0.2550 0.7460 0.056 Uiso 1 1 calc R U .
C16 C 0.9828(5) 0.3390(2) 0.6892(3) 0.0426(9) Uani 1 1 d . . .
H16 H 1.0285 0.3154 0.6413 0.051 Uiso 1 1 calc R U .
C17 C 0.8824(4) 0.4117(2) 0.6995(2) 0.0327(7) Uani 1 1 d . . .
C18 C 0.6743(5) 0.8769(3) 0.6785(3) 0.0467(10) Uani 1 1 d . . .
H18A H 0.7126 0.8436 0.7152 0.070 Uiso 1 1 calc R U .
H18B H 0.7200 0.8527 0.6288 0.070 Uiso 1 1 calc R U .
H18C H 0.7113 0.9386 0.6946 0.070 Uiso 1 1 calc R U .
C19 C 0.4868(4) 0.8704(2) 0.6739(2) 0.0330(7) Uani 1 1 d . . .
H19 H 0.4470 0.9011 0.7244 0.040 Uiso 1 1 calc R U .
C20 C 0.4232(6) 0.9220(3) 0.6169(3) 0.0517(11) Uani 1 1 d . . .
H20A H 0.3022 0.9170 0.6147 0.077 Uiso 1 1 calc R U .
H20B H 0.4590 0.9839 0.6328 0.077 Uiso 1 1 calc R U .
H20C H 0.4677 0.8979 0.5669 0.077 Uiso 1 1 calc R U .
C21 C 0.1006(6) 0.8011(4) 0.7067(3) 0.0738(17) Uani 1 1 d . . .
H21A H 0.1435 0.8621 0.7176 0.111 Uiso 1 1 calc R U .
H21B H -0.0176 0.7994 0.6944 0.111 Uiso 1 1 calc R U .
H21C H 0.1168 0.7753 0.7510 0.111 Uiso 1 1 calc R U .
C22 C 0.1926(4) 0.7487(3) 0.6397(2) 0.0410(8) Uani 1 1 d . . .
H22 H 0.1751 0.7756 0.5948 0.049 Uiso 1 1 calc R U .
C23 C 0.1307(6) 0.6530(3) 0.6201(3) 0.0674(14) Uani 1 1 d . . .
H23A H 0.1924 0.6215 0.5770 0.101 Uiso 1 1 calc R U .
H23B H 0.1472 0.6259 0.6637 0.101 Uiso 1 1 calc R U .
H23C H 0.0128 0.6501 0.6071 0.101 Uiso 1 1 calc R U .
C24 C 0.9051(5) 0.6982(3) 0.8609(3) 0.0578(12) Uani 1 1 d . . .
H24A H 0.8571 0.7314 0.8262 0.087 Uiso 1 1 calc R U .
H24B H 0.9778 0.7374 0.8975 0.087 Uiso 1 1 calc R U .
H24C H 0.9692 0.6505 0.8320 0.087 Uiso 1 1 calc R U .
C25 C 0.7675(5) 0.6597(2) 0.9024(2) 0.0406(9) Uani 1 1 d . . .
H25 H 0.7121 0.7106 0.9343 0.049 Uiso 1 1 calc R U .
C26 C 0.8390(7) 0.6072(3) 0.9572(3) 0.0678(15) Uani 1 1 d . . .
H26A H 0.7486 0.5830 0.9834 0.102 Uiso 1 1 calc R U .
H26B H 0.9029 0.5592 0.9288 0.102 Uiso 1 1 calc R U .
H26C H 0.9114 0.6460 0.9942 0.102 Uiso 1 1 calc R U .
C27 C 0.3877(6) 0.6068(3) 0.9502(2) 0.0567(12) Uani 1 1 d . . .
H27A H 0.4749 0.6369 0.9847 0.085 Uiso 1 1 calc R U .
H27B H 0.3264 0.6502 0.9302 0.085 Uiso 1 1 calc R U .
H27C H 0.3121 0.5741 0.9774 0.085 Uiso 1 1 calc R U .
C28 C 0.4653(5) 0.5433(2) 0.8849(2) 0.0384(8) Uani 1 1 d . . .
H28 H 0.5265 0.4989 0.9057 0.046 Uiso 1 1 calc R U .
C29 C 0.3311(5) 0.4960(3) 0.8307(2) 0.0491(10) Uani 1 1 d . . .
H29A H 0.3821 0.4554 0.7890 0.074 Uiso 1 1 calc R U .
H29B H 0.2553 0.4630 0.8576 0.074 Uiso 1 1 calc R U .
H29C H 0.2697 0.5391 0.8105 0.074 Uiso 1 1 calc R U .
C30 C 0.5806(6) 0.8877(3) 0.8844(2) 0.0498(10) Uani 1 1 d . . .
H30A H 0.5873 0.9412 0.9241 0.075 Uiso 1 1 calc R U .
H30B H 0.6718 0.8502 0.8907 0.075 Uiso 1 1 calc R U .
H30C H 0.5883 0.9035 0.8348 0.075 Uiso 1 1 calc R U .
C31 C 0.4221(5) 0.8401(2) 0.8897(2) 0.0378(8) Uani 1 1 d . . .
C32 C 0.3057(7) 0.8759(3) 0.9507(2) 0.0604(13) Uani 1 1 d . . .
H32A H 0.3525 0.9311 0.9808 0.091 Uiso 1 1 calc R U .
H32B H 0.2001 0.8866 0.9283 0.091 Uiso 1 1 calc R U .
H32C H 0.2876 0.8334 0.9832 0.091 Uiso 1 1 calc R U .
C33 C 0.1801(7) 0.1255(4) 0.5594(4) 0.0836(18) Uani 1 1 d . . .
H33A H 0.2222 0.1054 0.6035 0.125 Uiso 1 1 calc R U .
H33B H 0.2293 0.0919 0.5135 0.125 Uiso 1 1 calc R U .
H33C H 0.2093 0.1880 0.5643 0.125 Uiso 1 1 calc R U .
C34 C -0.0006(6) 0.1121(3) 0.5550(3) 0.0541(11) Uani 1 1 d . . .
C35 C -0.0806(12) 0.0716(5) 0.6126(5) 0.136(4) Uani 1 1 d . . .
H35A H 0.0030 0.0602 0.6482 0.203 Uiso 1 1 calc R U .
H35B H -0.1614 0.1114 0.6399 0.203 Uiso 1 1 calc R U .
H35C H -0.1370 0.0161 0.5882 0.203 Uiso 1 1 calc R U .
C36 C 0.5200(13) 0.1993(7) 0.8362(5) 0.130(4) Uani 1 1 d . . .
C37 C -0.0104(10) 0.0403(6) 0.8721(4) 0.0888(19) Uani 1 1 d . U .
O9 O 0.2710(14) -0.0034(7) 0.8329(7) 0.085(3) Uani 0.394(2) 1 d . U P
O6 O 0.3812(18) 0.1657(12) 0.9443(6) 0.124(5) Uani 0.394(2) 1 d . . P
O5 O 0.355(3) 0.2912(10) 0.8818(14) 0.169(10) Uani 0.394(2) 1 d . . P
F5B F 0.0579(17) 0.0873(13) 0.9532(8) 0.172(7) Uani 0.394(2) 1 d . . P
F2B F 0.546(3) 0.203(2) 0.7687(14) 0.268(16) Uani 0.394(2) 1 d . . P
F4B F -0.070(2) -0.0234(18) 0.8713(12) 0.193(9) Uani 0.394(2) 1 d . U P
F6B F -0.123(2) 0.1053(19) 0.8653(16) 0.224(14) Uani 0.394(2) 1 d . . P
F3B F 0.5671(13) 0.0868(8) 0.8082(7) 0.111(4) Uani 0.394(2) 1 d . . P

loop_
_atom_site_aniso_label
_atom_site_aniso_U_11
_atom_site_aniso_U_22
_atom_site_aniso_U_33
_atom_site_aniso_U_23
_atom_site_aniso_U_13
_atom_site_aniso_U_12
Ir1 0.02824(6) 0.02429(6) 0.02399(6) 0.00530(4) -0.00061(4) 0.00277(4)
S1 0.0347(4) 0.0325(4) 0.0269(4) 0.0031(3) 0.0007(3) 0.0081(3)
S2 0.0362(4) 0.0304(4) 0.0376(5) 0.0091(3) 0.0039(4) 0.0100(3)
S3A 0.0596(11) 0.0414(9) 0.0437(9) 0.0068(7) -0.0040(8) 0.0094(8)
S4A 0.0781(13) 0.0340(8) 0.0271(7) 0.0062(6) -0.0014(8) -0.0073(8)
S4B 0.064(2) 0.066(2) 0.069(2) 0.0267(16) -0.0068(16) 0.0140(16)
S3B 0.098(3) 0.072(2) 0.0535(19) -0.0142(16) -0.0341(19) 0.044(2)
P1 0.0246(4) 0.0265(4) 0.0257(4) 0.0064(3) -0.0001(3) 0.0048(3)
P2 0.0356(4) 0.0269(4) 0.0254(4) 0.0075(3) -0.0040(3) 0.0016(3)
F1A 0.064(4) 0.111(5) 0.123(7) 0.041(5) 0.020(4) -0.012(4)
F1B 0.090(9) 0.132(11) 0.23(2) 0.092(12) 0.006(11) -0.026(8)
F3A 0.121(6) 0.039(3) 0.095(5) 0.024(3) -0.029(4) -0.006(3)
F2A 0.136(6) 0.074(4) 0.093(4) 0.031(3) -0.079(5) -0.024(4)
F5A 0.128(5) 0.058(3) 0.100(5) -0.031(3) 0.002(4) -0.015(4)
F6A 0.123(6) 0.079(4) 0.096(5) 0.013(4) 0.028(5) -0.033(4)
F4A 0.138(10) 0.129(8) 0.186(12) 0.000(7) -0.115(10) 0.004(7)
O1 0.0408(14) 0.0341(13) 0.0291(12) 0.0049(10) 0.0027(10) 0.0068(10)
O2 0.119(4) 0.154(5) 0.109(4) 0.010(3) -0.055(3) 0.066(4)
O3 0.099(5) 0.065(3) 0.030(2) 0.011(2) 0.003(3) 0.015(3)
O4 0.097(5) 0.040(3) 0.082(4) 0.003(3) -0.020(4) 0.032(3)
O7 0.115(6) 0.054(4) 0.073(4) -0.003(3) 0.041(4) 0.004(4)
O8 0.107(5) 0.080(4) 0.058(4) 0.042(3) -0.032(4) -0.025(4)
O10 0.133(11) 0.080(8) 0.110(10) 0.008(7) -0.065(9) -0.009(7)
N1 0.075(3) 0.060(3) 0.087(3) 0.037(2) -0.016(2) 0.016(2)
C1 0.0297(16) 0.0308(16) 0.0258(15) 0.0048(13) -0.0014(12) -0.0026(13)
C2 0.043(2) 0.041(2) 0.0277(17) 0.0050(15) 0.0022(15) 0.0000(16)
C3 0.056(2) 0.049(2) 0.0247(17) 0.0113(16) -0.0015(16) -0.0019(18)
C4 0.048(2) 0.0400(19) 0.0282(17) 0.0124(15) -0.0048(15) 0.0021(16)
C5 0.0362(18) 0.0361(18) 0.0326(18) 0.0088(14) -0.0033(14) 0.0048(15)
C6 0.0280(16) 0.0278(15) 0.0278(16) 0.0064(12) -0.0022(12) 0.0007(12)
C7 0.0253(15) 0.0281(15) 0.0260(15) 0.0048(12) 0.0000(12) 0.0010(12)
C8 0.0230(14) 0.0290(15) 0.0275(15) 0.0043(12) 0.0006(12) 0.0014(12)
C9 0.0234(14) 0.0240(14) 0.0251(14) 0.0064(12) -0.0018(11) -0.0004(11)
C10 0.0264(15) 0.0231(14) 0.0325(16) 0.0060(12) -0.0031(12) 0.0008(12)
C11 0.0293(16) 0.0275(16) 0.0345(17) 0.0114(13) -0.0050(13) -0.0001(13)
C12 0.0325(17) 0.0257(16) 0.0414(19) 0.0117(14) -0.0070(14) -0.0001(13)
C13 0.045(2) 0.0365(19) 0.044(2) 0.0146(16) -0.0100(17) 0.0019(16)
C14 0.047(2) 0.0349(19) 0.059(3) 0.0195(18) -0.0131(19) 0.0031(17)
C15 0.040(2) 0.0328(19) 0.070(3) 0.0172(19) -0.0095(19) 0.0101(16)
C16 0.0360(19) 0.0346(19) 0.060(3) 0.0140(18) -0.0027(17) 0.0087(15)
C17 0.0264(16) 0.0280(16) 0.045(2) 0.0110(14) -0.0036(14) 0.0001(13)
C18 0.047(2) 0.041(2) 0.053(2) 0.0137(18) -0.0048(19) -0.0112(18)
C19 0.0391(19) 0.0275(16) 0.0325(17) 0.0058(13) -0.0017(14) 0.0051(14)
C20 0.075(3) 0.0285(19) 0.054(3) 0.0131(17) -0.014(2) 0.0054(19)
C21 0.038(2) 0.118(5) 0.062(3) 0.006(3) 0.008(2) 0.034(3)
C22 0.0285(17) 0.054(2) 0.042(2) 0.0138(18) -0.0010(15) 0.0057(16)
C23 0.038(2) 0.070(3) 0.092(4) 0.017(3) -0.016(2) -0.020(2)
C24 0.043(2) 0.062(3) 0.066(3) 0.011(2) -0.016(2) -0.012(2)
C25 0.049(2) 0.0348(19) 0.0371(19) 0.0061(15) -0.0167(17) -0.0022(16)
C26 0.094(4) 0.051(3) 0.060(3) 0.017(2) -0.048(3) -0.006(3)
C27 0.078(3) 0.054(3) 0.036(2) 0.0064(19) 0.021(2) -0.001(2)
C28 0.050(2) 0.0328(18) 0.0342(18) 0.0115(15) 0.0031(16) 0.0009(16)
C29 0.047(2) 0.045(2) 0.052(2) 0.0047(19) 0.0075(19) -0.0084(18)
C30 0.061(3) 0.040(2) 0.048(2) 0.0096(18) -0.017(2) 0.0002(19)
C31 0.056(2) 0.0292(17) 0.0294(17) 0.0071(14) -0.0063(16) 0.0138(16)
C32 0.085(4) 0.056(3) 0.038(2) 0.001(2) 0.009(2) 0.028(3)
C33 0.057(3) 0.089(4) 0.102(5) 0.014(4) -0.016(3) 0.000(3)
C34 0.054(3) 0.047(2) 0.057(3) -0.001(2) -0.007(2) 0.008(2)
C35 0.191(9) 0.075(5) 0.126(7) -0.004(4) 0.080(7) -0.039(5)
C36 0.133(8) 0.169(9) 0.109(6) 0.092(6) -0.058(6) -0.071(7)
C37 0.077(5) 0.107(6) 0.085(5) 0.024(4) 0.008(4) 0.008(4)
O9 0.085(6) 0.068(6) 0.115(9) 0.046(6) 0.013(6) 0.027(5)
O6 0.113(10) 0.211(16) 0.050(6) 0.028(8) -0.019(6) 0.041(11)
O5 0.175(19) 0.065(9) 0.24(2) -0.040(12) -0.108(16) 0.047(11)
F5B 0.108(10) 0.28(2) 0.139(12) 0.064(13) 0.079(9) 0.037(12)
F2B 0.19(2) 0.47(4) 0.23(2) 0.27(3) 0.081(19) 0.08(2)
F4B 0.111(12) 0.30(3) 0.179(17) 0.093(18) 0.013(13) -0.094(15)
F6B 0.082(11) 0.33(3) 0.33(3) 0.20(3) 0.080(15) 0.123(17)
F3B 0.078(7) 0.114(8) 0.143(10) 0.027(7) 0.054(6) 0.031(6)

loop_
_atom_type_symbol
_atom_type_description
_atom_type_scat_dispersion_real
_atom_type_scat_dispersion_imag
_atom_type_scat_source
C C 0.0033 0.0016 'International Tables Vol C Tables 4.2.6.8 and 6.1.1.4'
H H 0.0000 0.0000 'International Tables Vol C Tables 4.2.6.8 and 6.1.1.4'
O O 0.0106 0.0060 'International Tables Vol C Tables 4.2.6.8 and 6.1.1.4'
P P 0.1023 0.0942 'International Tables Vol C Tables 4.2.6.8 and 6.1.1.4'
S S 0.1246 0.1234 'International Tables Vol C Tables 4.2.6.8 and 6.1.1.4'
F F 0.0171 0.0103 'International Tables Vol C Tables 4.2.6.8 and 6.1.1.4'
N N 0.0061 0.0033 'International Tables Vol C Tables 4.2.6.8 and 6.1.1.4'
Ir Ir -1.4442 7.9887 'International Tables Vol C Tables 4.2.6.8 and 6.1.1.4'

loop_
_geom_angle_atom_site_label_1
_geom_angle_atom_site_label_2
_geom_angle_atom_site_label_3
_geom_angle
C9 Ir1 O1 178.40(11)
C9 Ir1 P2 85.61(9)
O1 Ir1 P2 93.26(7)
C9 Ir1 P1 85.37(9)
O1 Ir1 P1 95.76(7)
P2 Ir1 P1 170.97(3)
C1 S1 C8 92.03(16)
C17 S2 C10 91.73(17)
O4 S3A O3 117.8(4)
O4 S3A N1 120.0(4)
O3 S3A N1 108.0(3)
O4 S3A C36 98.8(5)
O3 S3A C36 101.8(4)
N1 S3A C36 107.8(5)
O4 S3A F2B 108.2(8)
O3 S3A F2B 64.9(7)
N1 S3A F2B 125.7(9)
C36 S3A F2B 37.8(8)
O8 S4A O7 119.8(5)
O8 S4A N1 116.1(4)
O7 S4A N1 109.8(3)
O8 S4A C37 105.9(4)
O7 S4A C37 99.8(4)
N1 S4A C37 102.3(3)
O8 S4A O6 48.4(5)
O7 S4A O6 111.9(5)
N1 S4A O6 78.1(4)
C37 S4A O6 146.3(5)
O10 S4B O9 120.5(8)
O10 S4B N1 114.1(6)
O9 S4B N1 116.2(6)
O10 S4B C37 96.6(8)
O9 S4B C37 101.3(5)
N1 S4B C37 102.7(4)
O10 S4B O4 118.6(7)
O9 S4B O4 45.7(5)
N1 S4B O4 80.8(3)
C37 S4B O4 139.9(4)
O5 S3B C36 93.7(12)
O5 S3B O6 121.1(12)
C36 S3B O6 112.1(7)
O5 S3B N1 105.8(8)
C36 S3B N1 120.6(4)
O6 S3B N1 104.3(7)
C7 P1 C22 105.64(17)
C7 P1 C19 109.18(16)
C22 P1 C19 107.83(18)
C7 P1 Ir1 100.66(11)
C22 P1 Ir1 118.16(14)
C19 P1 Ir1 114.50(12)
C11 P2 C28 107.99(16)
C11 P2 C25 107.31(18)
C28 P2 C25 107.07(18)
C11 P2 Ir1 100.47(11)
C28 P2 Ir1 117.93(13)
C25 P2 Ir1 115.23(12)
C37 F5A O9 108.7(6)
C31 O1 Ir1 135.2(3)
S3A O4 S4B 63.9(3)
S3A N1 S3B 65.3(2)
S3A N1 S4A 124.3(3)
S3B N1 S4A 94.5(3)
S3A N1 S4B 79.8(3)
S3B N1 S4B 126.9(3)
S4A N1 S4B 72.9(2)
C2 C1 C6 122.0(3)
C2 C1 S1 126.2(3)
C6 C1 S1 111.7(2)
C3 C2 C1 117.6(3)
C3 C2 H2 121.2
C1 C2 H2 121.2
C2 C3 C4 121.6(3)
C2 C3 H3 119.2
C4 C3 H3 119.2
C5 C4 C3 120.9(3)
C5 C4 H4 119.5
C3 C4 H4 119.5
C4 C5 C6 119.2(3)
C4 C5 H5 120.4
C6 C5 H5 120.4
C1 C6 C5 118.5(3)
C1 C6 C7 111.4(3)
C5 C6 C7 130.0(3)
C8 C7 C6 114.0(3)
C8 C7 P1 112.5(2)
C6 C7 P1 133.5(2)
C7 C8 C9 121.4(3)
C7 C8 S1 110.8(2)
C9 C8 S1 127.8(2)
C10 C9 C8 120.2(3)
C10 C9 Ir1 119.7(2)
C8 C9 Ir1 120.1(2)
C11 C10 C9 121.8(3)
C11 C10 S2 111.5(2)
C9 C10 S2 126.7(2)
C10 C11 C12 113.2(3)
C10 C11 P2 112.2(2)
C12 C11 P2 134.5(3)
C17 C12 C13 118.1(3)
C17 C12 C11 111.2(3)
C13 C12 C11 130.7(4)
C14 C13 C12 119.5(4)
C14 C13 H13 120.2
C12 C13 H13 120.2
C13 C14 C15 121.3(4)
C13 C14 H14 119.4
C15 C14 H14 119.4
C16 C15 C14 121.3(4)
C16 C15 H15 119.4
C14 C15 H15 119.4
C15 C16 C17 117.5(4)
C15 C16 H16 121.2
C17 C16 H16 121.2
C16 C17 C12 122.3(3)
C16 C17 S2 125.4(3)
C12 C17 S2 112.3(2)
C19 C18 H18A 109.5
C19 C18 H18B 109.5
H18A C18 H18B 109.5
C19 C18 H18C 109.5
H18A C18 H18C 109.5
H18B C18 H18C 109.5
C18 C19 C20 110.7(3)
C18 C19 P1 109.8(2)
C20 C19 P1 117.3(3)
C18 C19 H19 106.1
C20 C19 H19 106.1
P1 C19 H19 106.1
C19 C20 H20A 109.5
C19 C20 H20B 109.5
H20A C20 H20B 109.5
C19 C20 H20C 109.5
H20A C20 H20C 109.5
H20B C20 H20C 109.5
C22 C21 H21A 109.5
C22 C21 H21B 109.5
H21A C21 H21B 109.5
C22 C21 H21C 109.5
H21A C21 H21C 109.5
H21B C21 H21C 109.5
C23 C22 C21 111.7(4)
C23 C22 P1 109.9(3)
C21 C22 P1 109.0(3)
C23 C22 H22 108.7
C21 C22 H22 108.7
P1 C22 H22 108.7
C22 C23 H23A 109.5
C22 C23 H23B 109.5
H23A C23 H23B 109.5
C22 C23 H23C 109.5
H23A C23 H23C 109.5
H23B C23 H23C 109.5
C25 C24 H24A 109.5
C25 C24 H24B 109.5
H24A C24 H24B 109.5
C25 C24 H24C 109.5
H24A C24 H24C 109.5
H24B C24 H24C 109.5
C24 C25 C26 110.7(4)
C24 C25 P2 109.2(3)
C26 C25 P2 117.0(3)
C24 C25 H25 106.5
C26 C25 H25 106.5
P2 C25 H25 106.5
C25 C26 H26A 109.5
C25 C26 H26B 109.5
H26A C26 H26B 109.5
C25 C26 H26C 109.5
H26A C26 H26C 109.5
H26B C26 H26C 109.5
C28 C27 H27A 109.5
C28 C27 H27B 109.5
H27A C27 H27B 109.5
C28 C27 H27C 109.5
H27A C27 H27C 109.5
H27B C27 H27C 109.5
C29 C28 C27 110.1(4)
C29 C28 P2 109.3(3)
C27 C28 P2 110.6(3)
C29 C28 H28 108.9
C27 C28 H28 108.9
P2 C28 H28 108.9
C28 C29 H29A 109.5
C28 C29 H29B 109.5
H29A C29 H29B 109.5
C28 C29 H29C 109.5
H29A C29 H29C 109.5
H29B C29 H29C 109.5
C31 C30 H30A 109.5
C31 C30 H30B 109.5
H30A C30 H30B 109.5
C31 C30 H30C 109.5
H30A C30 H30C 109.5
H30B C30 H30C 109.5
O1 C31 C30 121.9(4)
O1 C31 C32 118.8(4)
C30 C31 C32 119.2(4)
C31 C32 H32A 109.5
C31 C32 H32B 109.5
H32A C32 H32B 109.5
C31 C32 H32C 109.5
H32A C32 H32C 109.5
H32B C32 H32C 109.5
C34 C33 H33A 109.5
C34 C33 H33B 109.5
H33A C33 H33B 109.5
C34 C33 H33C 109.5
H33A C33 H33C 109.5
H33B C33 H33C 109.5
O2 C34 C35 121.9(7)
O2 C34 C33 120.6(6)
C35 C34 C33 117.4(6)
C34 C35 H35A 109.5
C34 C35 H35B 109.5
H35A C35 H35B 109.5
C34 C35 H35C 109.5
H35A C35 H35C 109.5
H35B C35 H35C 109.5
F2B C36 F1B 105.5(16)
F2B C36 F1A 44.2(10)
F1B C36 F1A 63.1(10)
F2B C36 F2A 160.8(16)
F1B C36 F2A 56.1(9)
F1A C36 F2A 118.9(9)
F2B C36 S3B 129.8(14)
F1B C36 S3B 123.2(12)
F1A C36 S3B 173.7(8)
F2A C36 S3B 67.3(7)
F2B C36 F3A 81.5(14)
F1B C36 F3A 104.5(9)
F1A C36 F3A 103.3(7)
F2A C36 F3A 97.0(8)
S3B C36 F3A 75.5(8)
F2B C36 S3A 83.7(15)
F1B C36 S3A 148.3(10)
F1A C36 S3A 113.0(8)
F2A C36 S3A 114.8(6)
S3B C36 S3A 62.0(4)
F3A C36 S3A 106.8(6)
F2B C36 F3B 85.6(16)
F1B C36 F3B 87.0(10)
F1A C36 F3B 72.5(8)
F2A C36 F3B 98.0(7)
S3B C36 F3B 107.0(6)
F3A C36 F3B 164.5(7)
S3A C36 F3B 63.1(5)
F4B C37 F4A 91.9(15)
F4B C37 F6A 47.5(12)
F4A C37 F6A 111.6(11)
F4B C37 F5A 65.0(14)
F4A C37 F5A 104.2(9)
F6A C37 F5A 101.8(7)
F4B C37 F6B 113.1(17)
F4A C37 F6B 38.8(12)
F6A C37 F6B 101.4(11)
F5A C37 F6B 142.1(14)
F4B C37 F5B 113.0(15)
F4A C37 F5B 134.6(10)
F6A C37 F5B 69.0(7)
F5A C37 F5B 120.4(8)
F6B C37 F5B 95.8(15)
F4B C37 S4B 121.8(15)
F4A C37 S4B 93.3(9)
F6A C37 S4B 151.8(7)
F5A C37 S4B 57.6(5)
F6B C37 S4B 106.4(10)
F5B C37 S4B 103.2(6)
F4B C37 S4A 151.9(14)
F4A C37 S4A 115.2(8)
F6A C37 S4A 111.1(6)
F5A C37 S4A 111.9(6)
F6B C37 S4A 86.7(13)
F5B C37 S4A 42.2(6)
S4B C37 S4A 66.6(3)
S4B O9 F5A 59.1(5)
S3B O6 S4A 79.7(5)
C36 F2B S3A 58.5(10)

loop_
_geom_bond_atom_site_label_1
_geom_bond_atom_site_label_2
_geom_bond_distance
Ir1 C9 1.901(3)
Ir1 O1 2.125(2)
Ir1 P2 2.3038(10)
Ir1 P1 2.3052(10)
S1 C1 1.735(3)
S1 C8 1.749(3)
S2 C17 1.729(4)
S2 C10 1.743(3)
S3A O4 1.410(5)
S3A O3 1.415(5)
S3A N1 1.484(5)
S3A C36 1.743(8)
S3A F2B 2.03(2)
S4A O8 1.392(6)
S4A O7 1.442(7)
S4A N1 1.637(5)
S4A C37 1.779(9)
S4A O6 2.134(15)
S4B O10 1.362(11)
S4B O9 1.404(10)
S4B N1 1.640(6)
S4B C37 1.769(9)
S4B O4 2.176(8)
S3B O5 1.370(16)
S3B C36 1.427(11)
S3B O6 1.465(13)
S3B N1 1.579(6)
P1 C7 1.803(3)
P1 C22 1.834(4)
P1 C19 1.841(4)
P2 C11 1.806(4)
P2 C28 1.843(4)
P2 C25 1.845(4)
F1A C36 1.341(13)
F1B C36 1.308(16)
F3A C36 1.518(13)
F2A C36 1.357(10)
F5A C37 1.336(9)
F5A O9 1.686(13)
F6A C37 1.331(11)
F4A C37 1.284(13)
O1 C31 1.237(4)
O2 C34 1.181(6)
C1 C2 1.390(5)
C1 C6 1.407(5)
C2 C3 1.380(5)
C2 H2 0.9500
C3 C4 1.391(6)
C3 H3 0.9500
C4 C5 1.372(5)
C4 H4 0.9500
C5 C6 1.412(5)
C5 H5 0.9500
C6 C7 1.432(4)
C7 C8 1.382(4)
C8 C9 1.471(4)
C9 C10 1.470(4)
C10 C11 1.381(5)
C11 C12 1.440(4)
C12 C17 1.400(5)
C12 C13 1.414(5)
C13 C14 1.364(5)
C13 H13 0.9500
C14 C15 1.392(6)
C14 H14 0.9500
C15 C16 1.376(6)
C15 H15 0.9500
C16 C17 1.400(5)
C16 H16 0.9500
C18 C19 1.518(5)
C18 H18A 0.9800
C18 H18B 0.9800
C18 H18C 0.9800
C19 C20 1.532(5)
C19 H19 1.0000
C20 H20A 0.9800
C20 H20B 0.9800
C20 H20C 0.9800
C21 C22 1.525(6)
C21 H21A 0.9800
C21 H21B 0.9800
C21 H21C 0.9800
C22 C23 1.524(6)
C22 H22 1.0000
C23 H23A 0.9800
C23 H23B 0.9800
C23 H23C 0.9800
C24 C25 1.519(6)
C24 H24A 0.9800
C24 H24B 0.9800
C24 H24C 0.9800
C25 C26 1.535(5)
C25 H25 1.0000
C26 H26A 0.9800
C26 H26B 0.9800
C26 H26C 0.9800
C27 C28 1.527(5)
C27 H27A 0.9800
C27 H27B 0.9800
C27 H27C 0.9800
C28 C29 1.523(6)
C28 H28 1.0000
C29 H29A 0.9800
C29 H29B 0.9800
C29 H29C 0.9800
C30 C31 1.471(6)
C30 H30A 0.9800
C30 H30B 0.9800
C30 H30C 0.9800
C31 C32 1.484(6)
C32 H32A 0.9800
C32 H32B 0.9800
C32 H32C 0.9800
C33 C34 1.469(7)
C33 H33A 0.9800
C33 H33B 0.9800
C33 H33C 0.9800
C34 C35 1.467(8)
C35 H35A 0.9800
C35 H35B 0.9800
C35 H35C 0.9800
C36 F2B 1.25(2)
C36 F3B 1.777(15)
C37 F4B 1.09(2)
C37 F6B 1.41(2)
C37 F5B 1.585(18)

loop_
_geom_torsion_atom_site_label_1
_geom_torsion_atom_site_label_2
_geom_torsion_atom_site_label_3
_geom_torsion_atom_site_label_4
_geom_torsion
O3 S3A O4 S4B -102.1(4)
N1 S3A O4 S4B 33.0(3)
C36 S3A O4 S4B 149.5(4)
F2B S3A O4 S4B -172.8(9)
O4 S3A N1 S3B 97.8(4)
O3 S3A N1 S3B -123.3(3)
C36 S3A N1 S3B -14.0(3)
F2B S3A N1 S3B -51.7(9)
O4 S3A N1 S4A 19.8(6)
O3 S3A N1 S4A 158.7(4)
C36 S3A N1 S4A -92.0(4)
F2B S3A N1 S4A -129.6(9)
O4 S3A N1 S4B -41.2(4)
O3 S3A N1 S4B 97.7(3)
C36 S3A N1 S4B -153.0(3)
F2B S3A N1 S4B 169.3(9)
O5 S3B N1 S3A 123.3(13)
C36 S3B N1 S3A 19.1(5)
O6 S3B N1 S3A -108.0(6)
O5 S3B N1 S4A -110.9(13)
C36 S3B N1 S4A 144.9(5)
O6 S3B N1 S4A 17.9(6)
O5 S3B N1 S4B 177.1(13)
C36 S3B N1 S4B 73.0(7)
O6 S3B N1 S4B -54.1(8)
O8 S4A N1 S3A 20.3(5)
O7 S4A N1 S3A 160.2(5)
C37 S4A N1 S3A -94.5(4)
O6 S4A N1 S3A 51.0(6)
O8 S4A N1 S3B -42.7(4)
O7 S4A N1 S3B 97.1(4)
C37 S4A N1 S3B -157.6(3)
O6 S4A N1 S3B -12.1(5)
O8 S4A N1 S4B 84.6(4)
O7 S4A N1 S4B -135.5(4)
C37 S4A N1 S4B -30.2(3)
O6 S4A N1 S4B 115.3(5)
O10 S4B N1 S3A -95.4(8)
O9 S4B N1 S3A 51.8(6)
C37 S4B N1 S3A 161.3(3)
O4 S4B N1 S3A 22.0(2)
O10 S4B N1 S3B -143.6(8)
O9 S4B N1 S3B 3.5(8)
C37 S4B N1 S3B 113.1(5)
O4 S4B N1 S3B -26.2(5)
O10 S4B N1 S4A 133.8(8)
O9 S4B N1 S4A -79.1(6)
C37 S4B N1 S4A 30.5(3)
O4 S4B N1 S4A -108.8(2)
C8 S1 C1 C2 -179.7(3)
C8 S1 C1 C6 0.1(3)
C6 C1 C2 C3 -0.5(5)
S1 C1 C2 C3 179.3(3)
C1 C2 C3 C4 -1.3(6)
C2 C3 C4 C5 0.7(6)
C3 C4 C5 C6 1.7(6)
C2 C1 C6 C5 2.8(5)
S1 C1 C6 C5 -177.0(3)
C2 C1 C6 C7 -179.5(3)
S1 C1 C6 C7 0.8(4)
C4 C5 C6 C1 -3.3(5)
C4 C5 C6 C7 179.4(3)
C1 C6 C7 C8 -1.5(4)
C5 C6 C7 C8 175.9(3)
C1 C6 C7 P1 179.8(3)
C5 C6 C7 P1 -2.7(6)
C22 P1 C7 C8 -124.9(3)
C19 P1 C7 C8 119.4(3)
Ir1 P1 C7 C8 -1.4(2)
C22 P1 C7 C6 53.8(4)
C19 P1 C7 C6 -61.9(4)
Ir1 P1 C7 C6 177.3(3)
C6 C7 C8 C9 -176.5(3)
P1 C7 C8 C9 2.5(4)
C6 C7 C8 S1 1.6(4)
P1 C7 C8 S1 -179.47(16)
C1 S1 C8 C7 -1.0(3)
C1 S1 C8 C9 176.9(3)
C7 C8 C9 C10 177.8(3)
S1 C8 C9 C10 0.1(4)
C7 C8 C9 Ir1 -2.5(4)
S1 C8 C9 Ir1 179.84(18)
C8 C9 C10 C11 -176.5(3)
Ir1 C9 C10 C11 3.8(4)
C8 C9 C10 S2 1.8(4)
Ir1 C9 C10 S2 -177.85(18)
C17 S2 C10 C11 0.3(3)
C17 S2 C10 C9 -178.2(3)
C9 C10 C11 C12 177.5(3)
S2 C10 C11 C12 -1.1(4)
C9 C10 C11 P2 -6.2(4)
S2 C10 C11 P2 175.21(16)
C28 P2 C11 C10 129.3(3)
C25 P2 C11 C10 -115.5(3)
Ir1 P2 C11 C10 5.2(3)
C28 P2 C11 C12 -55.4(4)
C25 P2 C11 C12 59.7(4)
Ir1 P2 C11 C12 -179.5(3)
C10 C11 C12 C17 1.6(4)
P2 C11 C12 C17 -173.6(3)
C10 C11 C12 C13 -177.2(4)
P2 C11 C12 C13 7.6(6)
C17 C12 C13 C14 2.5(5)
C11 C12 C13 C14 -178.8(4)
C12 C13 C14 C15 -1.0(6)
C13 C14 C15 C16 -1.5(6)
C14 C15 C16 C17 2.2(6)
C15 C16 C17 C12 -0.6(6)
C15 C16 C17 S2 -179.8(3)
C13 C12 C17 C16 -1.7(5)
C11 C12 C17 C16 179.3(3)
C13 C12 C17 S2 177.5(3)
C11 C12 C17 S2 -1.4(4)
C10 S2 C17 C16 179.9(3)
C10 S2 C17 C12 0.7(3)
C7 P1 C19 C18 -55.5(3)
C22 P1 C19 C18 -169.8(3)
Ir1 P1 C19 C18 56.5(3)
C7 P1 C19 C20 72.0(3)
C22 P1 C19 C20 -42.3(3)
Ir1 P1 C19 C20 -176.0(3)
C7 P1 C22 C23 56.6(4)
C19 P1 C22 C23 173.2(3)
Ir1 P1 C22 C23 -55.0(4)
C7 P1 C22 C21 179.3(3)
C19 P1 C22 C21 -64.0(4)
Ir1 P1 C22 C21 67.8(4)
C11 P2 C25 C24 55.8(3)
C28 P2 C25 C24 171.5(3)
Ir1 P2 C25 C24 -55.2(3)
C11 P2 C25 C26 -70.9(4)
C28 P2 C25 C26 44.9(4)
Ir1 P2 C25 C26 178.2(3)
C11 P2 C28 C29 -65.7(3)
C25 P2 C28 C29 179.0(3)
Ir1 P2 C28 C29 47.1(3)
C11 P2 C28 C27 172.9(3)
C25 P2 C28 C27 57.6(3)
Ir1 P2 C28 C27 -74.2(3)
Ir1 O1 C31 C30 3.4(5)
Ir1 O1 C31 C32 -175.3(3)
O5 S3B C36 F2B -75(2)
O6 S3B C36 F2B 160(2)
N1 S3B C36 F2B 36(2)
O5 S3B C36 F1B 89.0(14)
O6 S3B C36 F1B -36.8(15)
N1 S3B C36 F1B -160.2(10)
O5 S3B C36 F2A 95.1(9)
O6 S3B C36 F2A -30.7(9)
N1 S3B C36 F2A -154.1(5)
O5 S3B C36 F3A -9.1(10)
O6 S3B C36 F3A -134.9(8)
N1 S3B C36 F3A 101.7(5)
O5 S3B C36 S3A -127.4(9)
O6 S3B C36 S3A 106.7(8)
N1 S3B C36 S3A -16.6(4)
O5 S3B C36 F3B -173.2(10)
O6 S3B C36 F3B 61.0(10)
N1 S3B C36 F3B -62.4(7)
O4 S3A C36 F2B 108.5(14)
O3 S3A C36 F2B -12.4(14)
N1 S3A C36 F2B -125.9(14)
O4 S3A C36 F1B -1(3)
O3 S3A C36 F1B -122(2)
N1 S3A C36 F1B 125(2)
F2B S3A C36 F1B -109(3)
O4 S3A C36 F1A 74.7(8)
O3 S3A C36 F1A -46.2(9)
N1 S3A C36 F1A -159.7(7)
F2B S3A C36 F1A -33.8(12)
O4 S3A C36 F2A -66.2(10)
O3 S3A C36 F2A 172.9(8)
N1 S3A C36 F2A 59.4(9)
F2B S3A C36 F2A -174.7(19)
O4 S3A C36 S3B -109.5(4)
O3 S3A C36 S3B 129.5(4)
N1 S3A C36 S3B 16.0(4)
F2B S3A C36 S3B 141.9(15)
O4 S3A C36 F3A -172.4(6)
O3 S3A C36 F3A 66.7(7)
N1 S3A C36 F3A -46.8(6)
F2B S3A C36 F3A 79.1(13)
O4 S3A C36 F3B 20.3(6)
O3 S3A C36 F3B -100.7(5)
N1 S3A C36 F3B 145.8(5)
F2B S3A C36 F3B -88.3(15)
O9 F5A C37 F4B -150.1(15)
O9 F5A C37 F4A 124.5(10)
O9 F5A C37 F6A -119.4(8)
O9 F5A C37 F6B 114(2)
O9 F5A C37 F5B -47.0(12)
O9 F5A C37 S4B 39.7(5)
O9 F5A C37 S4A -0.7(8)
O10 S4B C37 F4B 64.8(17)
O9 S4B C37 F4B -58.2(17)
N1 S4B C37 F4B -178.6(16)
O4 S4B C37 F4B -87.9(17)
O10 S4B C37 F4A -29.6(9)
O9 S4B C37 F4A -152.5(8)
N1 S4B C37 F4A 87.0(7)
O4 S4B C37 F4A 177.8(6)
O10 S4B C37 F6A 123.0(16)
O9 S4B C37 F6A 0.0(17)
N1 S4B C37 F6A -120.4(15)
O4 S4B C37 F6A -29.7(19)
O10 S4B C37 F5A 75.2(7)
O9 S4B C37 F5A -47.8(7)
N1 S4B C37 F5A -168.2(5)
O4 S4B C37 F5A -77.5(7)
O10 S4B C37 F6B -66.8(15)
O9 S4B C37 F6B 170.2(15)
N1 S4B C37 F6B 49.8(15)
O4 S4B C37 F6B 140.5(14)
O10 S4B C37 F5B -167.0(9)
O9 S4B C37 F5B 70.0(10)
N1 S4B C37 F5B -50.4(8)
O4 S4B C37 F5B 40.3(10)
O10 S4B C37 S4A -145.7(6)
O9 S4B C37 S4A 91.4(6)
N1 S4B C37 S4A -29.1(3)
O4 S4B C37 S4A 61.7(6)
O8 S4A C37 F4B 21(3)
O7 S4A C37 F4B -104(3)
N1 S4A C37 F4B 143(3)
O6 S4A C37 F4B 56(3)
O8 S4A C37 F4A -175.2(10)
O7 S4A C37 F4A 59.8(10)
N1 S4A C37 F4A -53.2(10)
O6 S4A C37 F4A -140.1(10)
O8 S4A C37 F6A 56.5(7)
O7 S4A C37 F6A -68.5(7)
N1 S4A C37 F6A 178.6(6)
O6 S4A C37 F6A 91.7(10)
O8 S4A C37 F5A -56.5(7)
O7 S4A C37 F5A 178.5(6)
N1 S4A C37 F5A 65.6(6)
O6 S4A C37 F5A -21.3(11)
O8 S4A C37 F6B 157.5(11)
O7 S4A C37 F6B 32.5(11)
N1 S4A C37 F6B -80.4(11)
O6 S4A C37 F6B -167.3(12)
O8 S4A C37 F5B 55.2(9)
O7 S4A C37 F5B -69.8(9)
N1 S4A C37 F5B 177.3(9)
O6 S4A C37 F5B 90.4(11)
O8 S4A C37 S4B -93.0(4)
O7 S4A C37 S4B 142.0(4)
N1 S4A C37 S4B 29.1(3)
O6 S4A C37 S4B -57.8(8)
O10 S4B O9 F5A -69.5(9)
N1 S4B O9 F5A 145.6(5)
C37 S4B O9 F5A 35.3(5)
O4 S4B O9 F5A -171.2(8)
C37 F5A O9 S4B -52.3(7)
O5 S3B O6 S4A 105.0(12)
C36 S3B O6 S4A -145.9(5)
N1 S3B O6 S4A -13.8(5)
F1B C36 F2B S3A 149.1(13)
F1A C36 F2B S3A 132.7(19)
F2A C36 F2B S3A 165(5)
S3B C36 F2B S3A -45.1(15)
F3A C36 F2B S3A -108.1(6)
F3B C36 F2B S3A 63.4(5)
